data_7040924
loop_
_publ_author_name
'Xu, Lei'
'Zhai, Meng-Ke'
'Wang, Fei'
'Sun, Lin'
'Du, Hong-Bin'

_publ_section_title
;
 A series of robust metal-porphyrinic frameworks based on rare earth
 clusters and their application in N-H carbene insertion.
;
_journal_issue 43
_journal_name_full 'Dalton transactions (Cambridge, England : 2003)'
_journal_page_first 17108
_journal_page_last 17112
_journal_paper_doi 10.1039/c6dt03678c
_journal_volume 45
_journal_year 2016
_chemical_formula_sum 'C144 H97 Er9 N12 O41'
_chemical_formula_weight 4156.68
_chemical_name_systematic
; 
 ? 
;
_space_group_IT_number 191
_symmetry_cell_setting hexagonal
_symmetry_space_group_name_Hall '-P 6 2'
_symmetry_space_group_name_H-M 'P 6/m m m'
_atom_sites_solution_hydrogens geom
_atom_sites_solution_primary direct
_atom_sites_solution_secondary difmap
_audit_creation_method SHELXL-97
_audit_update_record
;
2016-09-18 deposited with the CCDC.
2016-10-14 downloaded from the CCDC.
;
_cell_angle_alpha 90.00
_cell_angle_beta 90.00
_cell_angle_gamma 120.00
_cell_formula_units_Z 1
_cell_length_a 22.7374(5)
_cell_length_b 22.7374(5)
_cell_length_c 17.8238(8)
_cell_measurement_reflns_used 9796
_cell_measurement_temperature 123
_cell_measurement_theta_max 27.455
_cell_measurement_theta_min 2.363
_cell_volume 7980.2(4)
_computing_cell_refinement 'Bruker SMART'
_computing_data_collection 'Bruker SMART'
_computing_data_reduction 'Bruker SAINT'
_computing_molecular_graphics 'Bruker SHELXTL'
_computing_publication_material 'Bruker SHELXTL'
_computing_structure_refinement 'SHELXL-97 (Sheldrick, 1997)'
_computing_structure_solution 'SHELXS-97 (Sheldrick, 1990)'
_diffrn_ambient_temperature 123
_diffrn_measured_fraction_theta_full 0.998
_diffrn_measured_fraction_theta_max 0.998
_diffrn_measurement_device_type 'CCD area detector'
_diffrn_measurement_method 'phi and omega scans'
_diffrn_radiation_monochromator graphite
_diffrn_radiation_source 'fine-focus sealed tube'
_diffrn_radiation_type MoK\a
_diffrn_radiation_wavelength 0.71073
_diffrn_reflns_av_R_equivalents 0.0471
_diffrn_reflns_av_sigmaI/netI 0.0165
_diffrn_reflns_limit_h_max 24
_diffrn_reflns_limit_h_min -27
_diffrn_reflns_limit_k_max 27
_diffrn_reflns_limit_k_min -18
_diffrn_reflns_limit_l_max 21
_diffrn_reflns_limit_l_min -21
_diffrn_reflns_number 56263
_diffrn_reflns_theta_full 25.05
_diffrn_reflns_theta_max 25.05
_diffrn_reflns_theta_min 2.12
_exptl_absorpt_coefficient_mu 2.376
_exptl_absorpt_correction_T_max 0.4500
_exptl_absorpt_correction_T_min 0.4282
_exptl_absorpt_correction_type multi-scan
_exptl_absorpt_process_details sadavs
_exptl_crystal_colour dark-purple
_exptl_crystal_density_diffrn 0.865
_exptl_crystal_density_method 'not measured'
_exptl_crystal_description Hexagonal
_exptl_crystal_F_000 1985
_exptl_crystal_size_max 0.43
_exptl_crystal_size_mid 0.42
_exptl_crystal_size_min 0.40
_platon_squeeze_details
;
;
_refine_diff_density_max 2.011
_refine_diff_density_min -6.095
_refine_diff_density_rms 0.211
_refine_ls_extinction_coef 0.0044(9)
_refine_ls_extinction_expression Fc^*^=kFc[1+0.001xFc^2^\l^3^/sin(2\q)]^-1/4^
_refine_ls_extinction_method SHELXL
_refine_ls_goodness_of_fit_ref 1.039
_refine_ls_hydrogen_treatment mixed
_refine_ls_matrix_type full
_refine_ls_number_parameters 141
_refine_ls_number_reflns 2761
_refine_ls_number_restraints 0
_refine_ls_restrained_S_all 1.039
_refine_ls_R_factor_all 0.1313
_refine_ls_R_factor_gt 0.1274
_refine_ls_shift/su_max 0.001
_refine_ls_shift/su_mean 0.000
_refine_ls_structure_factor_coef Fsqd
_refine_ls_weighting_details 'calc w=1/[\s^2^(Fo^2^)+(0.1576P)^2^+160.6610P] where P=(Fo^2^+2Fc^2^)/3'
_refine_ls_weighting_scheme calc
_refine_ls_wR_factor_gt 0.3201
_refine_ls_wR_factor_ref 0.3229
_reflns_number_gt 2556
_reflns_number_total 2761
_reflns_threshold_expression >2sigma(I)
_cod_data_source_file c6dt03678c2.cif
_cod_data_source_block NUDF-2Er
_cod_depositor_comments
;
The following automatic conversions were performed:

'_symmetry_cell_setting' value 'Hexagonal' changed to 'hexagonal'
according to
/usr/data/users/saulius/crontab/automatic-downloads/rss-feeds/RSC/lib/dictionaries/cif_core.dic
dictionary named 'cif_core.dic' version 2.4.2 from 2011-04-26.

Automatic conversion script
Id: cif_fix_values 4268 2015-11-12 08:31:59Z antanas 

 Adding full bibliography for 7040921--7040926.cif.
;
_cod_original_sg_symbol_H-M P6/mmm
_cod_database_code 7040924

loop_
_symmetry_equiv_pos_as_xyz
'x, y, z'
'x-y, x, z'
'-y, x-y, z'
'-x, -y, z'
'-x+y, -x, z'
'y, -x+y, z'
'x-y, -y, -z'
'-x, -x+y, -z'
'y, x, -z'
'-y, -x, -z'
'-x+y, y, -z'
'x, x-y, -z'
'-x, -y, -z'
'-x+y, -x, -z'
'y, -x+y, -z'
'x, y, -z'
'x-y, x, -z'
'-y, x-y, -z'
'-x+y, y, z'
'x, x-y, z'
'-y, -x, z'
'y, x, z'
'x-y, -y, z'
'-x, -x+y, z'

loop_
_atom_site_label
_atom_site_type_symbol
_atom_site_fract_x
_atom_site_fract_y
_atom_site_fract_z
_atom_site_U_iso_or_equiv
_atom_site_adp_type
_atom_site_occupancy
_atom_site_symmetry_multiplicity
_atom_site_calc_flag
_atom_site_refinement_flags
Er1 Er 0.05576(3) 0.11152(6) 0.10746(7) 0.0393(6) Uani 0.50 2 d SP
Er2 Er 0.10143(5) 0.20286(9) 0.0000 0.0426(7) Uani 0.50 4 d SP
N1 N 0.0000 0.4118(12) 0.5000 0.094(8) Uani 1 4 d S
N2 N 0.0000 0.5000 0.3858(15) 0.092(8) Uani 1 4 d S
H2 H 0.0000 0.5000 0.4341 0.110 Uiso 1 4 calc SR
O1 O 0.0417(9) 0.1987(9) 0.1398(9) 0.062(4) Uani 0.50 1 d P
O2 O 0.0526(10) 0.2399(9) 0.0883(10) 0.072(5) Uani 0.50 1 d P
O3 O 0.0000 0.1186(5) 0.0000 0.039(3) Uani 1 4 d S
O4 O 0.0000 0.0000 0.0712(9) 0.026(4) Uani 1 12 d S
H4 H 0.0000 0.0000 0.0235 0.031 Uiso 0.50 12 d SPR
O5 O 0.0423(6) 0.0845(12) 0.2244(12) 0.062(6) Uani 0.50 2 d SP
H5 H 0.0200 0.1035 0.2451 0.092 Uiso 0.50 1 d PR
O6 O 0.143(2) 0.329(2) 0.0000 0.053(10) Uani 0.25 2 d SP
H6 H 0.1656 0.3461 -0.0396 0.079 Uiso 0.25 1 d PR
C1 C 0.0000 0.2154(9) 0.1298(12) 0.069(5) Uani 1 2 d S
C2 C 0.0000 0.2624(9) 0.1920(12) 0.077(5) Uani 1 2 d S
C3 C -0.0552(19) 0.2727(18) 0.2004(18) 0.089(9) Uani 0.50 1 d P
H3 H -0.0940 0.2487 0.1683 0.107 Uiso 0.50 1 d PR
C4 C -0.057(2) 0.3143(19) 0.2563(19) 0.090(10) Uani 0.50 1 d P
H4A H -0.0962 0.3197 0.2639 0.108 Uiso 0.50 1 d PR
C6 C 0.0525(19) 0.3366(19) 0.2944(18) 0.085(9) Uani 0.50 1 d P
H6A H 0.0915 0.3608 0.3262 0.102 Uiso 0.50 1 d PR
C7 C 0.0512(16) 0.2922(16) 0.2416(17) 0.078(8) Uani 0.50 1 d P
H7 H 0.0898 0.2862 0.2356 0.093 Uiso 0.50 1 d PR
C5 C 0.0000 0.3481(10) 0.3019(13) 0.085(6) Uani 1 2 d S
C8 C 0.0000 0.3931(11) 0.3636(14) 0.091(7) Uani 1 2 d S
C9 C 0.0000 0.3733(10) 0.4377(13) 0.087(6) Uani 1 2 d S
C10 C 0.0000 0.3152(11) 0.4628(12) 0.093(7) Uani 1 2 d S
H10 H 0.0000 0.2819 0.4324 0.112 Uiso 1 2 calc SR
C11 C 0.0000 0.4511(10) 0.3408(13) 0.089(6) Uani 1 2 d S
C12 C 0.0000 0.4675(10) 0.2650(13) 0.090(7) Uani 1 2 d S
H12 H 0.0000 0.4427 0.2235 0.108 Uiso 1 2 calc SR

loop_
_atom_site_aniso_label
_atom_site_aniso_U_11
_atom_site_aniso_U_22
_atom_site_aniso_U_33
_atom_site_aniso_U_23
_atom_site_aniso_U_13
_atom_site_aniso_U_12
Er1 0.0420(7) 0.0361(8) 0.0380(8) -0.0135(5) -0.0068(2) 0.0181(4)
Er2 0.0564(10) 0.0368(10) 0.0281(9) 0.000 0.000 0.0184(5)
N1 0.11(2) 0.092(14) 0.087(18) 0.000 0.000 0.055(11)
N2 0.11(2) 0.089(13) 0.084(17) 0.000 0.000 0.054(11)
O1 0.074(11) 0.056(9) 0.062(10) -0.007(8) -0.002(9) 0.038(9)
O2 0.083(13) 0.060(11) 0.069(11) -0.006(10) -0.002(10) 0.033(10)
O3 0.062(9) 0.025(4) 0.044(7) 0.000 0.000 0.031(4)
O4 0.038(7) 0.038(7) 0.003(8) 0.000 0.000 0.019(3)
O5 0.072(11) 0.056(13) 0.051(12) -0.006(11) -0.003(6) 0.028(7)
O6 0.06(3) 0.05(2) 0.05(2) 0.000 0.000 0.03(2)
C1 0.079(14) 0.064(8) 0.068(12) -0.004(8) 0.000 0.040(7)
C2 0.091(15) 0.071(9) 0.076(13) -0.008(9) 0.000 0.046(8)
C3 0.10(3) 0.08(2) 0.08(2) -0.003(19) -0.002(19) 0.04(2)
C4 0.10(3) 0.09(2) 0.09(2) 0.00(2) 0.00(2) 0.05(2)
C6 0.10(2) 0.08(2) 0.08(2) -0.004(19) -0.003(18) 0.05(2)
C7 0.09(2) 0.074(19) 0.077(18) -0.001(17) -0.004(17) 0.049(18)
C5 0.102(17) 0.082(10) 0.079(14) -0.006(10) 0.000 0.051(9)
C8 0.110(19) 0.085(11) 0.087(15) -0.003(11) 0.000 0.055(9)
C9 0.108(18) 0.081(10) 0.081(14) -0.006(10) 0.000 0.054(9)
C10 0.112(18) 0.088(11) 0.087(13) -0.004(10) 0.000 0.056(9)
C11 0.109(18) 0.083(10) 0.084(14) -0.001(10) 0.000 0.054(9)
C12 0.109(18) 0.087(10) 0.081(13) -0.006(10) 0.000 0.054(9)

loop_
_atom_type_symbol
_atom_type_description
_atom_type_scat_dispersion_real
_atom_type_scat_dispersion_imag
_atom_type_scat_source
C C 0.0033 0.0016 'International Tables Vol C Tables 4.2.6.8 and 6.1.1.4'
H H 0.0000 0.0000 'International Tables Vol C Tables 4.2.6.8 and 6.1.1.4'
N N 0.0061 0.0033 'International Tables Vol C Tables 4.2.6.8 and 6.1.1.4'
O O 0.0106 0.0060 'International Tables Vol C Tables 4.2.6.8 and 6.1.1.4'
Er Er -0.2586 4.9576 'International Tables Vol C Tables 4.2.6.8 and 6.1.1.4'

loop_
_geom_angle_atom_site_label_1
_geom_angle_atom_site_label_2
_geom_angle_atom_site_label_3
_geom_angle
_geom_angle_site_symmetry_1
_geom_angle_site_symmetry_3
O5 Er1 Er1 82.9(3) . 2
O5 Er1 Er1 82.9(3) . 6
Er1 Er1 Er1 120.0 2 6
O5 Er1 O1 86.5(7) . 19
Er1 Er1 O1 153.1(4) 2 19
Er1 Er1 O1 82.9(5) 6 19
O5 Er1 O1 86.5(7) . .
Er1 Er1 O1 82.9(5) 2 .
Er1 Er1 O1 153.1(4) 6 .
O1 Er1 O1 71.8(9) 19 .
O5 Er1 O4 92.1(7) . .
Er1 Er1 O4 61.34(6) 2 .
Er1 Er1 O4 61.34(6) 6 .
O1 Er1 O4 144.0(5) 19 .
O1 Er1 O4 144.0(5) . .
O5 Er1 O3 143.67(16) . 15
Er1 Er1 O3 121.8(2) 2 15
Er1 Er1 O3 62.10(5) 6 15
O1 Er1 O3 80.1(5) 19 15
O1 Er1 O3 120.1(5) . 15
O4 Er1 O3 80.0(4) . 15
O5 Er1 O3 143.67(16) . .
Er1 Er1 O3 62.10(5) 2 .
Er1 Er1 O3 121.8(2) 6 .
O1 Er1 O3 120.1(5) 19 .
O1 Er1 O3 80.1(5) . .
O4 Er1 O3 80.0(4) . .
O3 Er1 O3 70.2(2) 15 .
O5 Er1 Er2 151.1(6) . .
Er1 Er1 Er2 110.016(15) 2 .
Er1 Er1 Er2 110.016(15) 6 .
O1 Er1 Er2 70.3(4) 19 .
O1 Er1 Er2 70.3(4) . .
O4 Er1 Er2 116.8(4) . .
O3 Er1 Er2 50.52(14) 15 .
O3 Er1 Er2 50.52(14) . .
O5 Er1 O5 35.0(6) . 6
Er1 Er1 O5 101.4(5) 2 6
Er1 Er1 O5 47.9(4) 6 6
O1 Er1 O5 83.3(6) 19 6
O1 Er1 O5 118.1(5) . 6
O4 Er1 O5 75.5(5) . 6
O3 Er1 O5 109.4(4) 15 6
O3 Er1 O5 155.1(4) . 6
Er2 Er1 O5 148.5(5) . 6
O5 Er1 O5 35.0(6) . 2
Er1 Er1 O5 47.9(4) 2 2
Er1 Er1 O5 101.4(5) 6 2
O1 Er1 O5 118.1(5) 19 2
O1 Er1 O5 83.3(6) . 2
O4 Er1 O5 75.5(5) . 2
O3 Er1 O5 155.1(4) 15 2
O3 Er1 O5 109.4(4) . 2
Er2 Er1 O5 148.5(5) . 2
O5 Er1 O5 60.1(9) 6 2
O5 Er1 Er1 77.7(5) . 3
Er1 Er1 Er1 30.0 2 3
Er1 Er1 Er1 90.0 6 3
O1 Er1 Er1 163.4(4) 19 3
O1 Er1 Er1 111.8(5) . 3
O4 Er1 Er1 33.82(17) . 3
O3 Er1 Er1 109.8(3) 15 3
O3 Er1 Er1 76.37(17) . 3
Er2 Er1 Er1 126.36(3) . 3
O5 Er1 Er1 80.8(4) 6 3
O5 Er1 Er1 48.6(3) 2 3
O3 Er2 O3 78.2(6) . 15
O3 Er2 O2 80.0(5) . 16
O3 Er2 O2 131.4(5) 15 16
O3 Er2 O2 131.4(5) . 19
O3 Er2 O2 80.0(5) 15 19
O2 Er2 O2 143.3(9) 16 19
O3 Er2 O2 80.0(5) . .
O3 Er2 O2 131.4(5) 15 .
O2 Er2 O2 85.7(10) 16 .
O2 Er2 O2 82.9(10) 19 .
O3 Er2 O2 131.4(5) . 11
O3 Er2 O2 80.0(5) 15 11
O2 Er2 O2 82.9(10) 16 11
O2 Er2 O2 85.7(10) 19 11
O2 Er2 O2 143.3(9) . 11
O3 Er2 O6 152.2(9) . 19
O3 Er2 O6 129.6(9) 15 19
O2 Er2 O6 79.7(8) 16 19
O2 Er2 O6 64.0(8) 19 19
O2 Er2 O6 79.7(8) . 19
O2 Er2 O6 64.0(8) 11 19
O3 Er2 O6 129.6(9) . .
O3 Er2 O6 152.2(9) 15 .
O2 Er2 O6 64.0(8) 16 .
O2 Er2 O6 79.7(8) 19 .
O2 Er2 O6 64.0(8) . .
O2 Er2 O6 79.7(8) 11 .
O6 Er2 O6 22.6(18) 19 .
O3 Er2 Er1 57.92(15) . 16
O3 Er2 Er1 57.92(15) 15 16
O2 Er2 Er1 73.7(5) 16 16
O2 Er2 Er1 135.4(5) 19 16
O2 Er2 Er1 135.4(5) . 16
O2 Er2 Er1 73.7(5) 11 16
O6 Er2 Er1 132.17(17) 19 16
O6 Er2 Er1 132.17(17) . 16
O3 Er2 Er1 57.92(15) . .
O3 Er2 Er1 57.92(15) 15 .
O2 Er2 Er1 135.4(5) 16 .
O2 Er2 Er1 73.7(5) 19 .
O2 Er2 Er1 73.7(5) . .
O2 Er2 Er1 135.4(5) 11 .
O6 Er2 Er1 132.17(17) 19 .
O6 Er2 Er1 132.17(17) . .
Er1 Er2 Er1 93.60(8) 16 .
O3 Er2 O1 71.6(4) . 16
O3 Er2 O1 105.7(4) 15 16
O2 Er2 O1 25.7(6) 16 16
O2 Er2 O1 156.8(6) 19 16
O2 Er2 O1 107.6(6) . 16
O2 Er2 O1 73.5(6) 11 16
O6 Er2 O1 96.9(5) 19 16
O6 Er2 O1 86.4(5) . 16
Er1 Er2 O1 48.3(3) 16 16
Er1 Er2 O1 128.7(4) . 16
O3 Er2 O1 105.7(4) . 19
O3 Er2 O1 71.6(4) 15 19
O2 Er2 O1 156.8(6) 16 19
O2 Er2 O1 25.7(6) 19 19
O2 Er2 O1 73.5(6) . 19
O2 Er2 O1 107.6(6) 11 19
O6 Er2 O1 86.4(5) 19 19
O6 Er2 O1 96.9(5) . 19
Er1 Er2 O1 128.7(4) 16 19
Er1 Er2 O1 48.3(3) . 19
O1 Er2 O1 176.7(7) 16 19
C9 N1 C9 103(3) . 16_556
C11 N2 C11 108(3) 4_565 .
C11 N2 H2 125.9 4_565 .
C11 N2 H2 125.9 . .
C1 O1 O2 62.8(15) . .
C1 O1 O1 46.7(11) . 24
O2 O1 O1 99.9(13) . 24
C1 O1 Er1 136.8(14) . .
O2 O1 Er1 114.5(13) . .
O1 O1 Er1 97.1(5) 24 .
C1 O1 Er2 107.6(15) . .
O2 O1 Er2 53.9(11) . .
O1 O1 Er2 114.7(4) 24 .
Er1 O1 Er2 61.4(4) . .
O1 O2 C1 56.8(14) . .
O1 O2 Er2 100.3(14) . .
C1 O2 Er2 138.8(15) . .
Er2 O3 Er2 138.2(6) 2 .
Er2 O3 Er1 71.56(3) 2 17
Er2 O3 Er1 123.92(2) . 17
Er2 O3 Er1 71.56(3) 2 2
Er2 O3 Er1 123.92(2) . 2
Er1 O3 Er1 109.4(3) 17 2
Er2 O3 Er1 123.92(2) 2 .
Er2 O3 Er1 71.56(3) . .
Er1 O3 Er1 140.4(5) 17 .
Er1 O3 Er1 55.79(11) 2 .
Er2 O3 Er1 123.92(2) 2 16
Er2 O3 Er1 71.56(3) . 16
Er1 O3 Er1 55.79(11) 17 16
Er1 O3 Er1 140.4(5) 2 16
Er1 O3 Er1 109.4(3) . 16
Er1 O4 Er1 112.4(3) 3 .
Er1 O4 Er1 57.33(12) 3 2
Er1 O4 Er1 57.33(12) . 2
Er1 O4 Er1 57.33(12) 3 4
Er1 O4 Er1 147.2(8) . 4
Er1 O4 Er1 112.4(3) 2 4
Er1 O4 Er1 147.2(8) 3 6
Er1 O4 Er1 57.33(12) . 6
Er1 O4 Er1 112.4(3) 2 6
Er1 O4 Er1 112.4(3) 4 6
Er1 O4 Er1 112.4(3) 3 5
Er1 O4 Er1 112.4(3) . 5
Er1 O4 Er1 147.2(8) 2 5
Er1 O4 Er1 57.33(12) 4 5
Er1 O4 Er1 57.33(12) 6 5
Er1 O4 H4 106.4 3 .
Er1 O4 H4 106.4 . .
Er1 O4 H4 106.4 2 .
Er1 O4 H4 106.4 4 .
Er1 O4 H4 106.4 6 .
Er1 O4 H4 106.4 5 .
O5 O5 O5 120.000(2) 2 6
O5 O5 Er1 97.1(3) 2 .
O5 O5 Er1 97.1(3) 6 .
O5 O5 Er1 47.9(4) 2 2
O5 O5 Er1 118.3(4) 6 2
Er1 O5 Er1 49.2(4) . 2
O5 O5 Er1 118.3(4) 2 6
O5 O5 Er1 47.9(4) 6 6
Er1 O5 Er1 49.2(4) . 6
Er1 O5 Er1 82.7(6) 2 6
O5 O5 H5 60.6 2 .
O5 O5 H5 155.5 6 .
Er1 O5 H5 107.2 . .
Er1 O5 H5 81.1 2 .
Er1 O5 H5 156.3 6 .
O6 O6 Er2 78.7(9) 19 .
O6 O6 H6 67.6 19 .
Er2 O6 H6 109.0 . .
O1 C1 O1 87(2) 24 .
O1 C1 O2 60.4(13) 24 24
O1 C1 O2 128(2) . 24
O1 C1 O2 128(2) 24 .
O1 C1 O2 60.4(13) . .
O2 C1 O2 109(2) 24 .
O1 C1 C2 112.8(16) 24 .
O1 C1 C2 112.8(16) . .
O2 C1 C2 116.1(13) 24 .
O2 C1 C2 116.1(13) . .
C7 C2 C7 97(3) 24 .
C7 C2 C3 118(2) 24 24
C7 C2 C3 45.7(17) . 24
C7 C2 C3 45.7(17) 24 .
C7 C2 C3 118(2) . .
C3 C2 C3 102(3) 24 .
C7 C2 C1 121.5(17) 24 .
C7 C2 C1 121.5(17) . .
C3 C2 C1 120.4(18) 24 .
C3 C2 C1 120.4(18) . .
C7 C3 C4 91(3) 24 .
C7 C3 C2 65(3) 24 .
C4 C3 C2 122(3) . .
C7 C3 C6 54(2) 24 24
C4 C3 C6 36.6(18) . 24
C2 C3 C6 100(3) . 24
C7 C3 H3 113.1 24 .
C4 C3 H3 118.7 . .
C2 C3 H3 119.3 . .
C6 C3 H3 129.1 24 .
C6 C4 C3 88(3) 24 .
C6 C4 C5 66(3) 24 .
C3 C4 C5 117(3) . .
C6 C4 C7 51(3) 24 24
C3 C4 C7 37.2(18) . 24
C5 C4 C7 97(3) . 24
C6 C4 H4A 114.2 24 .
C3 C4 H4A 122.3 . .
C5 C4 H4A 120.8 . .
C7 C4 H4A 130.9 24 .
C4 C6 C5 71(3) 24 .
C4 C6 C7 94(3) 24 .
C5 C6 C7 121(3) . .
C4 C6 C3 55(3) 24 24
C5 C6 C3 102(3) . 24
C7 C6 C3 38.9(18) . 24
C4 C6 H6A 103.9 24 .
C5 C6 H6A 118.9 . .
C7 C6 H6A 120.1 . .
C3 C6 H6A 125.0 24 .
C3 C7 C2 70(3) 24 .
C3 C7 C6 87(3) 24 .
C2 C7 C6 121(3) . .
C3 C7 C4 52(2) 24 24
C2 C7 C4 103(3) . 24
C6 C7 C4 34.9(17) . 24
C3 C7 C7 94(3) 24 24
C2 C7 C7 41.4(16) . 24
C6 C7 C7 91(2) . 24
C4 C7 C7 93.9(17) 24 24
C3 C7 H7 107.1 24 .
C2 C7 H7 118.5 . .
C6 C7 H7 119.8 . .
C4 C7 H7 123.6 24 .
C7 C7 H7 142.4 24 .
C6 C5 C6 100(4) 24 .
C6 C5 C4 43.1(18) 24 .
C6 C5 C4 120(3) . .
C6 C5 C4 120(3) 24 24
C6 C5 C4 43.1(18) . 24
C4 C5 C4 108(3) . 24
C6 C5 C8 120(2) 24 .
C6 C5 C8 120(2) . .
C4 C5 C8 119.0(18) . .
C4 C5 C8 119.0(18) 24 .
C11 C8 C9 126(2) . .
C11 C8 C5 116(2) . .
C9 C8 C5 118(2) . .
C8 C9 C10 128(2) . .
C8 C9 N1 123(2) . .
C10 C9 N1 110(2) . .
C10 C10 C9 108.7(14) 16_556 .
C10 C10 H10 125.6 16_556 .
C9 C10 H10 125.6 . .
N2 C11 C8 127(2) . .
N2 C11 C12 110(2) . .
C8 C11 C12 123(2) . .
C11 C12 C12 105.4(14) . 4_565
C11 C12 H12 127.3 . .
C12 C12 H12 127.3 4_565 .

loop_
_geom_bond_atom_site_label_1
_geom_bond_atom_site_label_2
_geom_bond_distance
_geom_bond_site_symmetry_2
Er1 O5 2.15(2) .
Er1 Er1 2.1960(12) 2
Er1 Er1 2.1960(12) 6
Er1 O1 2.236(16) 19
Er1 O1 2.236(16) .
Er1 O4 2.289(5) .
Er1 O3 2.347(4) 15
Er1 O3 2.347(4) .
Er1 Er2 2.6275(18) .
Er1 O5 2.878(16) 6
Er1 O5 2.878(16) 2
Er1 Er1 3.804(2) 3
Er2 O3 2.138(4) .
Er2 O3 2.138(4) 15
Er2 O2 2.314(19) 16
Er2 O2 2.314(19) 19
Er2 O2 2.314(19) .
Er2 O2 2.314(19) 11
Er2 O6 2.52(4) 19
Er2 O6 2.52(4) .
Er2 Er1 2.6275(18) 16
Er2 O1 2.817(17) 16
Er2 O1 2.817(17) 19
N1 C9 1.41(3) .
N1 C9 1.41(3) 16_556
N2 C11 1.37(3) 4_565
N2 C11 1.37(3) .
N2 H2 0.8600 .
O1 C1 1.20(2) .
O1 O2 1.24(2) .
O1 O1 1.64(4) 24
O2 C1 1.27(2) .
O3 Er2 2.138(4) 2
O3 Er1 2.347(4) 17
O3 Er1 2.347(4) 2
O3 Er1 2.347(4) 16
O4 Er1 2.289(5) 3
O4 Er1 2.289(5) 2
O4 Er1 2.289(5) 4
O4 Er1 2.289(5) 6
O4 Er1 2.289(5) 5
O4 H4 0.8500 .
O5 O5 1.66(2) 2
O5 O5 1.66(2) 6
O5 Er1 2.878(16) 2
O5 Er1 2.878(16) 6
O5 H5 0.8919 .
O6 O6 0.99(8) 19
O6 H6 0.8500 .
C1 O1 1.20(2) 24
C1 O2 1.27(2) 24
C1 C2 1.54(3) .
C2 C7 1.34(3) 24
C2 C7 1.34(3) .
C2 C3 1.39(4) 24
C2 C3 1.39(4) .
C3 C7 1.06(4) 24
C3 C4 1.39(4) .
C3 C6 1.69(4) 24
C3 H3 0.9600 .
C4 C6 1.01(4) 24
C4 C5 1.40(4) .
C4 C7 1.76(5) 24
C4 H4A 0.9599 .
C6 C4 1.01(4) 24
C6 C5 1.35(4) .
C6 C7 1.37(4) .
C6 C3 1.69(4) 24
C6 H6A 0.9600 .
C7 C3 1.06(4) 24
C7 C4 1.76(5) 24
C7 C7 2.01(7) 24
C7 H7 0.9599 .
C5 C6 1.35(4) 24
C5 C4 1.40(4) 24
C5 C8 1.50(3) .
C8 C11 1.38(3) .
C8 C9 1.39(3) .
C9 C10 1.40(3) .
C10 C10 1.32(4) 16_556
C10 H10 0.9300 .
C11 C12 1.40(3) .
C12 C12 1.48(4) 4_565
C12 H12 0.9300 .

loop_
_geom_torsion_atom_site_label_1
_geom_torsion_atom_site_label_2
_geom_torsion_atom_site_label_3
_geom_torsion_atom_site_label_4
_geom_torsion
_geom_torsion_site_symmetry_1
_geom_torsion_site_symmetry_4
O5 Er1 Er2 O3 -131.9(3) . .
Er1 Er1 Er2 O3 -19.1(3) 2 .
Er1 Er1 Er2 O3 115.3(3) 6 .
O1 Er1 Er2 O3 -170.4(5) 19 .
O1 Er1 Er2 O3 -93.3(6) . .
O4 Er1 Er2 O3 48.1(3) . .
O3 Er1 Er2 O3 96.2(6) 15 .
O5 Er1 Er2 O3 154.9(6) 6 .
O5 Er1 Er2 O3 -58.6(6) 2 .
Er1 Er1 Er2 O3 9.7(3) 3 .
O5 Er1 Er2 O3 131.9(3) . 15
Er1 Er1 Er2 O3 -115.3(3) 2 15
Er1 Er1 Er2 O3 19.1(3) 6 15
O1 Er1 Er2 O3 93.3(6) 19 15
O1 Er1 Er2 O3 170.4(5) . 15
O4 Er1 Er2 O3 -48.1(3) . 15
O3 Er1 Er2 O3 -96.2(6) . 15
O5 Er1 Er2 O3 58.6(6) 6 15
O5 Er1 Er2 O3 -154.9(6) 2 15
Er1 Er1 Er2 O3 -86.5(3) 3 15
O5 Er1 Er2 O2 -109.6(7) . 16
Er1 Er1 Er2 O2 3.2(7) 2 16
Er1 Er1 Er2 O2 137.5(7) 6 16
O1 Er1 Er2 O2 -148.2(8) 19 16
O1 Er1 Er2 O2 -71.1(9) . 16
O4 Er1 Er2 O2 70.4(7) . 16
O3 Er1 Er2 O2 118.5(8) 15 16
O3 Er1 Er2 O2 22.2(7) . 16
O5 Er1 Er2 O2 177.1(9) 6 16
O5 Er1 Er2 O2 -36.4(9) 2 16
Er1 Er1 Er2 O2 32.0(7) 3 16
O5 Er1 Er2 O2 43.6(5) . 19
Er1 Er1 Er2 O2 156.4(5) 2 19
Er1 Er1 Er2 O2 -69.2(5) 6 19
O1 Er1 Er2 O2 5.0(7) 19 19
O1 Er1 Er2 O2 82.1(7) . 19
O4 Er1 Er2 O2 -136.4(5) . 19
O3 Er1 Er2 O2 -88.3(6) 15 19
O3 Er1 Er2 O2 175.5(6) . 19
O5 Er1 Er2 O2 -29.7(7) 6 19
O5 Er1 Er2 O2 116.9(7) 2 19
Er1 Er1 Er2 O2 -174.8(5) 3 19
O5 Er1 Er2 O2 -43.6(5) . .
Er1 Er1 Er2 O2 69.2(5) 2 .
Er1 Er1 Er2 O2 -156.4(5) 6 .
O1 Er1 Er2 O2 -82.1(7) 19 .
O1 Er1 Er2 O2 -5.0(7) . .
O4 Er1 Er2 O2 136.4(5) . .
O3 Er1 Er2 O2 -175.5(6) 15 .
O3 Er1 Er2 O2 88.3(6) . .
O5 Er1 Er2 O2 -116.9(7) 6 .
O5 Er1 Er2 O2 29.7(7) 2 .
Er1 Er1 Er2 O2 98.0(5) 3 .
O5 Er1 Er2 O2 109.6(7) . 11
Er1 Er1 Er2 O2 -137.5(7) 2 11
Er1 Er1 Er2 O2 -3.2(7) 6 11
O1 Er1 Er2 O2 71.1(9) 19 11
O1 Er1 Er2 O2 148.2(8) . 11
O4 Er1 Er2 O2 -70.4(7) . 11
O3 Er1 Er2 O2 -22.2(7) 15 11
O3 Er1 Er2 O2 -118.5(8) . 11
O5 Er1 Er2 O2 36.4(9) 6 11
O5 Er1 Er2 O2 -177.1(9) 2 11
Er1 Er1 Er2 O2 -108.7(7) 3 11
O5 Er1 Er2 O6 15.3(12) . 19
Er1 Er1 Er2 O6 128.1(12) 2 19
Er1 Er1 Er2 O6 -97.5(12) 6 19
O1 Er1 Er2 O6 -23.2(13) 19 19
O1 Er1 Er2 O6 53.9(13) . 19
O4 Er1 Er2 O6 -164.7(12) . 19
O3 Er1 Er2 O6 -116.6(12) 15 19
O3 Er1 Er2 O6 147.2(12) . 19
O5 Er1 Er2 O6 -58.0(13) 6 19
O5 Er1 Er2 O6 88.6(13) 2 19
Er1 Er1 Er2 O6 156.9(12) 3 19
O5 Er1 Er2 O6 -15.3(12) . .
Er1 Er1 Er2 O6 97.5(12) 2 .
Er1 Er1 Er2 O6 -128.1(12) 6 .
O1 Er1 Er2 O6 -53.9(13) 19 .
O1 Er1 Er2 O6 23.2(13) . .
O4 Er1 Er2 O6 164.7(12) . .
O3 Er1 Er2 O6 -147.2(12) 15 .
O3 Er1 Er2 O6 116.6(12) . .
O5 Er1 Er2 O6 -88.6(13) 6 .
O5 Er1 Er2 O6 58.0(13) 2 .
Er1 Er1 Er2 O6 126.3(12) 3 .
O5 Er1 Er2 Er1 180.000(3) . 16
Er1 Er1 Er2 Er1 -67.176(13) 2 16
Er1 Er1 Er2 Er1 67.176(13) 6 16
O1 Er1 Er2 Er1 141.5(5) 19 16
O1 Er1 Er2 Er1 -141.5(5) . 16
O4 Er1 Er2 Er1 0.0 . 16
O3 Er1 Er2 Er1 48.1(3) 15 16
O3 Er1 Er2 Er1 -48.1(3) . 16
O5 Er1 Er2 Er1 106.7(5) 6 16
O5 Er1 Er2 Er1 -106.7(5) 2 16
Er1 Er1 Er2 Er1 -38.380(17) 3 16
O5 Er1 Er2 O1 -143.4(5) . 16
Er1 Er1 Er2 O1 -30.6(5) 2 16
Er1 Er1 Er2 O1 103.8(5) 6 16
O1 Er1 Er2 O1 178.1(4) 19 16
O1 Er1 Er2 O1 -104.8(8) . 16
O4 Er1 Er2 O1 36.6(5) . 16
O3 Er1 Er2 O1 84.7(5) 15 16
O3 Er1 Er2 O1 -11.5(5) . 16
O5 Er1 Er2 O1 143.3(7) 6 16
O5 Er1 Er2 O1 -70.1(7) 2 16
Er1 Er1 Er2 O1 -1.8(5) 3 16
O5 Er1 Er2 O1 38.5(5) . 19
Er1 Er1 Er2 O1 151.4(5) 2 19
Er1 Er1 Er2 O1 -74.3(5) 6 19
O1 Er1 Er2 O1 77.1(9) . 19
O4 Er1 Er2 O1 -141.5(5) . 19
O3 Er1 Er2 O1 -93.3(6) 15 19
O3 Er1 Er2 O1 170.4(5) . 19
O5 Er1 Er2 O1 -34.7(7) 6 19
O5 Er1 Er2 O1 111.8(7) 2 19
Er1 Er1 Er2 O1 -179.8(5) 3 19
O5 Er1 O1 C1 -112(2) . .
Er1 Er1 O1 C1 -29(2) 2 .
Er1 Er1 O1 C1 -178.9(16) 6 .
O1 Er1 O1 C1 161(2) 19 .
O4 Er1 O1 C1 -23(3) . .
O3 Er1 O1 C1 94(2) 15 .
O3 Er1 O1 C1 34(2) . .
Er2 Er1 O1 C1 86(2) . .
O5 Er1 O1 C1 -128(2) 6 .
O5 Er1 O1 C1 -77(2) 2 .
Er1 Er1 O1 C1 -37(2) 3 .
O5 Er1 O1 O2 172.4(16) . .
Er1 Er1 O1 O2 -104.4(16) 2 .
Er1 Er1 O1 O2 105.5(16) 6 .
O1 Er1 O1 O2 84.9(16) 19 .
O4 Er1 O1 O2 -98.8(17) . .
O3 Er1 O1 O2 18.5(18) 15 .
O3 Er1 O1 O2 -41.5(15) . .
Er2 Er1 O1 O2 9.9(14) . .
O5 Er1 O1 O2 156.5(15) 6 .
O5 Er1 O1 O2 -152.6(16) 2 .
Er1 Er1 O1 O2 -112.4(15) 3 .
O5 Er1 O1 O1 -83.3(4) . 24
Er1 Er1 O1 O1 0.0 2 24
Er1 Er1 O1 O1 -150.2(8) 6 24
O1 Er1 O1 O1 -170.8(3) 19 24
O4 Er1 O1 O1 5.5(9) . 24
O3 Er1 O1 O1 122.8(3) 15 24
O3 Er1 O1 O1 62.82(10) . 24
Er2 Er1 O1 O1 114.29(19) . 24
O5 Er1 O1 O1 -99.1(6) 6 24
O5 Er1 O1 O1 -48.3(4) 2 24
Er1 Er1 O1 O1 -8.0(2) 3 24
O5 Er1 O1 Er2 162.4(4) . .
Er1 Er1 O1 Er2 -114.29(19) 2 .
Er1 Er1 O1 Er2 95.5(9) 6 .
O1 Er1 O1 Er2 74.9(4) 19 .
O4 Er1 O1 Er2 -108.7(9) . .
O3 Er1 O1 Er2 8.5(5) 15 .
O3 Er1 O1 Er2 -51.47(14) . .
O5 Er1 O1 Er2 146.6(5) 6 .
O5 Er1 O1 Er2 -162.5(4) 2 .
Er1 Er1 O1 Er2 -122.33(17) 3 .
O3 Er2 O1 C1 -71.2(12) . .
O3 Er2 O1 C1 -142.7(12) 15 .
O2 Er2 O1 C1 1.5(14) 16 .
O2 Er2 O1 C1 143.0(14) 19 .
O2 Er2 O1 C1 34.5(14) . .
O2 Er2 O1 C1 115.7(18) 11 .
O6 Er2 O1 C1 82.8(15) 19 .
O6 Er2 O1 C1 62.7(15) . .
Er1 Er2 O1 C1 -81.5(13) 16 .
Er1 Er2 O1 C1 -134.3(14) . .
O1 Er2 O1 C1 -20.5(18) 16 .
O1 Er2 O1 C1 163.6(11) 19 .
O3 Er2 O1 O2 -105.7(14) . .
O3 Er2 O1 O2 -177.2(13) 15 .
O2 Er2 O1 O2 -33.0(12) 16 .
O2 Er2 O1 O2 108.5(17) 19 .
O2 Er2 O1 O2 81(3) 11 .
O6 Er2 O1 O2 48.3(16) 19 .
O6 Er2 O1 O2 28.2(16) . .
Er1 Er2 O1 O2 -116.0(13) 16 .
Er1 Er2 O1 O2 -168.8(16) . .
O1 Er2 O1 O2 -54.9(17) 16 .
O1 Er2 O1 O2 129.1(13) 19 .
O3 Er2 O1 O1 -21.5(3) . 24
O3 Er2 O1 O1 -93.0(3) 15 24
O2 Er2 O1 O1 51.2(6) 16 24
O2 Er2 O1 O1 -167.2(5) 19 24
O2 Er2 O1 O1 84.3(14) . 24
O2 Er2 O1 O1 165.5(14) 11 24
O6 Er2 O1 O1 132.5(8) 19 24
O6 Er2 O1 O1 112.5(8) . 24
Er1 Er2 O1 O1 -31.7(4) 16 24
Er1 Er2 O1 O1 -84.5(3) . 24
O1 Er2 O1 O1 29.3(8) 16 24
O1 Er2 O1 O1 -146.63(11) 19 24
O3 Er2 O1 Er1 63.1(4) . .
O3 Er2 O1 Er1 -8.4(5) 15 .
O2 Er2 O1 Er1 135.8(6) 16 .
O2 Er2 O1 Er1 -82.7(6) 19 .
O2 Er2 O1 Er1 168.8(16) . .
O2 Er2 O1 Er1 -110.0(14) 11 .
O6 Er2 O1 Er1 -142.9(8) 19 .
O6 Er2 O1 Er1 -163.0(9) . .
Er1 Er2 O1 Er1 52.8(5) 16 .
O1 Er2 O1 Er1 113.9(6) 16 .
O1 Er2 O1 Er1 -62.1(4) 19 .
O1 O1 O2 C1 29.3(12) 24 .
Er1 O1 O2 C1 131.9(17) . .
Er2 O1 O2 C1 142.7(15) . .
C1 O1 O2 Er2 -142.7(15) . .
O1 O1 O2 Er2 -113.4(7) 24 .
Er1 O1 O2 Er2 -10.8(15) . .
O3 Er2 O2 O1 68.0(13) . .
O3 Er2 O2 O1 3.6(17) 15 .
O2 Er2 O2 O1 148.6(11) 16 .
O2 Er2 O2 O1 -66.4(15) 19 .
O2 Er2 O2 O1 -139.3(14) 11 .
O6 Er2 O2 O1 -131.1(15) 19 .
O6 Er2 O2 O1 -148.3(17) . .
Er1 Er2 O2 O1 87.0(15) 16 .
Er1 Er2 O2 O1 8.7(12) . .
O1 Er2 O2 O1 134.9(15) 16 .
O1 Er2 O2 O1 -41.8(12) 19 .
O3 Er2 O2 C1 18(2) . .
O3 Er2 O2 C1 -47(3) 15 .
O2 Er2 O2 C1 98(2) 16 .
O2 Er2 O2 C1 -117(2) 19 .
O2 Er2 O2 C1 170(3) 11 .
O6 Er2 O2 C1 178(3) 19 .
O6 Er2 O2 C1 161(3) . .
Er1 Er2 O2 C1 37(3) 16 .
Er1 Er2 O2 C1 -42(2) . .
O1 Er2 O2 C1 84(2) 16 .
O1 Er2 O2 C1 -92(2) 19 .
O3 Er2 O3 Er2 180.0 15 2
O2 Er2 O3 Er2 -43.7(5) 16 2
O2 Er2 O3 Er2 114.8(7) 19 2
O2 Er2 O3 Er2 43.7(5) . 2
O2 Er2 O3 Er2 -114.8(7) 11 2
O6 Er2 O3 Er2 0.0 19 2
O6 Er2 O3 Er2 0.0 . 2
Er1 Er2 O3 Er2 -120.65(15) 16 2
Er1 Er2 O3 Er2 120.65(15) . 2
O1 Er2 O3 Er2 -68.8(4) 16 2
O1 Er2 O3 Er2 113.2(4) 19 2
O3 Er2 O3 Er1 -79.6(5) 15 17
O2 Er2 O3 Er1 56.7(7) 16 17
O2 Er2 O3 Er1 -144.8(7) 19 17
O2 Er2 O3 Er1 144.1(7) . 17
O2 Er2 O3 Er1 -14.4(9) 11 17
O6 Er2 O3 Er1 100.4(5) 19 17
O6 Er2 O3 Er1 100.4(5) . 17
Er1 Er2 O3 Er1 -20.2(3) 16 17
Er1 Er2 O3 Er1 -138.9(6) . 17
O1 Er2 O3 Er1 31.6(5) 16 17
O1 Er2 O3 Er1 -146.4(6) 19 17
O3 Er2 O3 Er1 79.6(5) 15 2
O2 Er2 O3 Er1 -144.1(7) 16 2
O2 Er2 O3 Er1 14.4(9) 19 2
O2 Er2 O3 Er1 -56.7(7) . 2
O2 Er2 O3 Er1 144.8(7) 11 2
O6 Er2 O3 Er1 -100.4(5) 19 2
O6 Er2 O3 Er1 -100.4(5) . 2
Er1 Er2 O3 Er1 138.9(6) 16 2
Er1 Er2 O3 Er1 20.2(3) . 2
O1 Er2 O3 Er1 -169.2(7) 16 2
O1 Er2 O3 Er1 12.8(7) 19 2
O3 Er2 O3 Er1 59.35(15) 15 .
O2 Er2 O3 Er1 -164.3(5) 16 .
O2 Er2 O3 Er1 -5.8(7) 19 .
O2 Er2 O3 Er1 -77.0(5) . .
O2 Er2 O3 Er1 124.5(6) 11 .
O6 Er2 O3 Er1 -120.65(15) 19 .
O6 Er2 O3 Er1 -120.65(15) . .
Er1 Er2 O3 Er1 118.7(3) 16 .
O1 Er2 O3 Er1 170.5(4) 16 .
O1 Er2 O3 Er1 -7.4(4) 19 .
O3 Er2 O3 Er1 -59.35(15) 15 16
O2 Er2 O3 Er1 77.0(5) 16 16
O2 Er2 O3 Er1 -124.5(6) 19 16
O2 Er2 O3 Er1 164.3(5) . 16
O2 Er2 O3 Er1 5.8(7) 11 16
O6 Er2 O3 Er1 120.65(15) 19 16
O6 Er2 O3 Er1 120.65(15) . 16
Er1 Er2 O3 Er1 -118.7(3) . 16
O1 Er2 O3 Er1 51.8(4) 16 16
O1 Er2 O3 Er1 -126.1(4) 19 16
O5 Er1 O3 Er2 6.3(13) . 2
Er1 Er1 O3 Er2 23.4(4) 2 2
Er1 Er1 O3 Er2 133.1(4) 6 2
O1 Er1 O3 Er2 -125.9(7) 19 2
O1 Er1 O3 Er2 -63.8(7) . 2
O4 Er1 O3 Er2 86.1(5) . 2
O3 Er1 O3 Er2 169.0(3) 15 2
Er2 Er1 O3 Er2 -136.3(7) . 2
O5 Er1 O3 Er2 75.6(12) 6 2
O5 Er1 O3 Er2 15.4(7) 2 2
Er1 Er1 O3 Er2 51.7(5) 3 2
O5 Er1 O3 Er2 142.6(10) . .
Er1 Er1 O3 Er2 159.7(3) 2 .
Er1 Er1 O3 Er2 -90.6(3) 6 .
O1 Er1 O3 Er2 10.4(6) 19 .
O1 Er1 O3 Er2 72.5(5) . .
O4 Er1 O3 Er2 -137.6(3) . .
O3 Er1 O3 Er2 -54.7(3) 15 .
O5 Er1 O3 Er2 -148.1(10) 6 .
O5 Er1 O3 Er2 151.8(4) 2 .
Er1 Er1 O3 Er2 -171.9(2) 3 .
O5 Er1 O3 Er1 -96.1(11) . 17
Er1 Er1 O3 Er1 -79.00(13) 2 17
Er1 Er1 O3 Er1 30.70(8) 6 17
O1 Er1 O3 Er1 131.7(5) 19 17
O1 Er1 O3 Er1 -166.1(5) . 17
O4 Er1 O3 Er1 -16.3(2) . 17
O3 Er1 O3 Er1 66.65(17) 15 17
Er2 Er1 O3 Er1 121.30(18) . 17
O5 Er1 O3 Er1 -26.8(10) 6 17
O5 Er1 O3 Er1 -86.9(4) 2 17
Er1 Er1 O3 Er1 -50.63(5) 3 17
O5 Er1 O3 Er1 -17.1(11) . 2
Er1 Er1 O3 Er1 109.71(5) 6 2
O1 Er1 O3 Er1 -149.3(5) 19 2
O1 Er1 O3 Er1 -87.1(5) . 2
O4 Er1 O3 Er1 62.7(3) . 2
O3 Er1 O3 Er1 145.65(3) 15 2
Er2 Er1 O3 Er1 -159.7(3) . 2
O5 Er1 O3 Er1 52.2(11) 6 2
O5 Er1 O3 Er1 -7.9(5) 2 2
Er1 Er1 O3 Er1 28.37(9) 3 2
O5 Er1 O3 Er1 -155.5(10) . 16
Er1 Er1 O3 Er1 -138.4(4) 2 16
Er1 Er1 O3 Er1 -28.7(4) 6 16
O1 Er1 O3 Er1 72.3(7) 19 16
O1 Er1 O3 Er1 134.5(6) . 16
O4 Er1 O3 Er1 -75.7(4) . 16
O3 Er1 O3 Er1 7.3(5) 15 16
Er2 Er1 O3 Er1 61.90(14) . 16
O5 Er1 O3 Er1 -86.2(10) 6 16
O5 Er1 O3 Er1 -146.3(5) 2 16
Er1 Er1 O3 Er1 -110.0(4) 3 16
O5 Er1 O4 Er1 63.9(5) . 3
Er1 Er1 O4 Er1 -16.8(3) 2 3
Er1 Er1 O4 Er1 144.7(7) 6 3
O1 Er1 O4 Er1 151.0(8) 19 3
O1 Er1 O4 Er1 -23.1(13) . 3
O3 Er1 O4 Er1 -151.8(6) 15 3
O3 Er1 O4 Er1 -80.4(5) . 3
Er2 Er1 O4 Er1 -116.1(5) . 3
O5 Er1 O4 Er1 95.1(7) 6 3
O5 Er1 O4 Er1 32.8(7) 2 3
O5 Er1 O4 Er1 80.7(2) . 2
Er1 Er1 O4 Er1 161.5(4) 6 2
O1 Er1 O4 Er1 167.8(8) 19 2
O1 Er1 O4 Er1 -6.3(10) . 2
O3 Er1 O4 Er1 -135.0(3) 15 2
O3 Er1 O4 Er1 -63.56(19) . 2
Er2 Er1 O4 Er1 -99.3(2) . 2
O5 Er1 O4 Er1 111.9(5) 6 2
O5 Er1 O4 Er1 49.6(5) 2 2
Er1 Er1 O4 Er1 16.8(3) 3 2
O5 Er1 O4 Er1 0.0 . 4
Er1 Er1 O4 Er1 -80.7(2) 2 4
Er1 Er1 O4 Er1 80.7(2) 6 4
O1 Er1 O4 Er1 87.0(9) 19 4
O1 Er1 O4 Er1 -87.0(9) . 4
O3 Er1 O4 Er1 144.30(8) 15 4
O3 Er1 O4 Er1 -144.30(8) . 4
Er2 Er1 O4 Er1 180.0 . 4
O5 Er1 O4 Er1 31.1(5) 6 4
O5 Er1 O4 Er1 -31.1(5) 2 4
Er1 Er1 O4 Er1 -63.9(5) 3 4
O5 Er1 O4 Er1 -80.7(2) . 6
Er1 Er1 O4 Er1 -161.5(4) 2 6
O1 Er1 O4 Er1 6.3(10) 19 6
O1 Er1 O4 Er1 -167.8(8) . 6
O3 Er1 O4 Er1 63.56(19) 15 6
O3 Er1 O4 Er1 135.0(3) . 6
Er2 Er1 O4 Er1 99.3(2) . 6
O5 Er1 O4 Er1 -49.6(5) 6 6
O5 Er1 O4 Er1 -111.9(5) 2 6
Er1 Er1 O4 Er1 -144.7(7) 3 6
O5 Er1 O4 Er1 -63.9(5) . 5
Er1 Er1 O4 Er1 -144.7(7) 2 5
Er1 Er1 O4 Er1 16.8(3) 6 5
O1 Er1 O4 Er1 23.1(13) 19 5
O1 Er1 O4 Er1 -151.0(8) . 5
O3 Er1 O4 Er1 80.4(5) 15 5
O3 Er1 O4 Er1 151.8(6) . 5
Er2 Er1 O4 Er1 116.1(5) . 5
O5 Er1 O4 Er1 -32.8(7) 6 5
O5 Er1 O4 Er1 -95.1(7) 2 5
Er1 Er1 O4 Er1 -127.9(10) 3 5
Er1 Er1 O5 O5 0.0 2 2
Er1 Er1 O5 O5 -121.55(13) 6 2
O1 Er1 O5 O5 155.2(5) 19 2
O1 Er1 O5 O5 83.2(5) . 2
O4 Er1 O5 O5 -60.77(7) . 2
O3 Er1 O5 O5 -136.7(9) 15 2
O3 Er1 O5 O5 15.2(10) . 2
Er2 Er1 O5 O5 119.23(7) . 2
O5 Er1 O5 O5 -121.55(14) 6 2
Er1 Er1 O5 O5 -29.988(3) 3 2
Er1 Er1 O5 O5 121.55(14) 2 6
Er1 Er1 O5 O5 0.000(1) 6 6
O1 Er1 O5 O5 -83.2(5) 19 6
O1 Er1 O5 O5 -155.2(5) . 6
O4 Er1 O5 O5 60.77(7) . 6
O3 Er1 O5 O5 -15.2(10) 15 6
O3 Er1 O5 O5 136.7(9) . 6
Er2 Er1 O5 O5 -119.23(7) . 6
O5 Er1 O5 O5 121.55(14) 2 6
Er1 Er1 O5 O5 91.56(14) 3 6
Er1 Er1 O5 Er1 -121.55(14) 6 2
O1 Er1 O5 Er1 155.2(5) 19 2
O1 Er1 O5 Er1 83.2(5) . 2
O4 Er1 O5 Er1 -60.77(7) . 2
O3 Er1 O5 Er1 -136.7(9) 15 2
O3 Er1 O5 Er1 15.2(10) . 2
Er2 Er1 O5 Er1 119.23(6) . 2
O5 Er1 O5 Er1 -121.55(14) 6 2
O5 Er1 O5 Er1 0.0 2 2
Er1 Er1 O5 Er1 -29.988(2) 3 2
Er1 Er1 O5 Er1 121.55(14) 2 6
O1 Er1 O5 Er1 -83.2(5) 19 6
O1 Er1 O5 Er1 -155.2(5) . 6
O4 Er1 O5 Er1 60.77(7) . 6
O3 Er1 O5 Er1 -15.2(10) 15 6
O3 Er1 O5 Er1 136.7(9) . 6
Er2 Er1 O5 Er1 -119.23(7) . 6
O5 Er1 O5 Er1 0.000(2) 6 6
O5 Er1 O5 Er1 121.55(13) 2 6
Er1 Er1 O5 Er1 91.56(14) 3 6
O3 Er2 O6 O6 180.0 . 19
O3 Er2 O6 O6 0.0 15 19
O2 Er2 O6 O6 -130.8(6) 16 19
O2 Er2 O6 O6 43.8(5) 19 19
O2 Er2 O6 O6 130.8(6) . 19
O2 Er2 O6 O6 -43.8(5) 11 19
Er1 Er2 O6 O6 -100.4(8) 16 19
Er1 Er2 O6 O6 100.4(8) . 19
O1 Er2 O6 O6 -117.6(4) 16 19
O1 Er2 O6 O6 63.0(4) 19 19
O2 O1 C1 O1 138.6(17) . 24
Er1 O1 C1 O1 41(3) . 24
Er2 O1 C1 O1 107.6(13) . 24
O2 O1 C1 O2 91(3) . 24
O1 O1 C1 O2 -47.2(18) 24 24
Er1 O1 C1 O2 -6(4) . 24
Er2 O1 C1 O2 60(3) . 24
O1 O1 C1 O2 -138.6(17) 24 .
Er1 O1 C1 O2 -98(2) . .
Er2 O1 C1 O2 -30.9(12) . .
O2 O1 C1 C2 -108.1(16) . .
O1 O1 C1 C2 113(2) 24 .
Er1 O1 C1 C2 154.3(15) . .
Er2 O1 C1 C2 -139.0(12) . .
O1 O2 C1 O1 -57(3) . 24
Er2 O2 C1 O1 8(4) . 24
Er2 O2 C1 O1 65(2) . .
O1 O2 C1 O2 -124(2) . 24
Er2 O2 C1 O2 -59(4) . 24
O1 O2 C1 C2 103(2) . .
Er2 O2 C1 C2 167.6(15) . .
O1 C1 C2 C7 -14(3) 24 24
O1 C1 C2 C7 -110(2) . 24
O2 C1 C2 C7 53(3) 24 24
O2 C1 C2 C7 -177(3) . 24
O1 C1 C2 C7 110(2) 24 .
O1 C1 C2 C7 14(3) . .
O2 C1 C2 C7 177(3) 24 .
O2 C1 C2 C7 -53(3) . .
O1 C1 C2 C3 163(2) 24 24
O1 C1 C2 C3 67(3) . 24
O2 C1 C2 C3 -130(3) 24 24
O2 C1 C2 C3 0(3) . 24
O1 C1 C2 C3 -67(3) 24 .
O1 C1 C2 C3 -163(2) . .
O2 C1 C2 C3 0(3) 24 .
O2 C1 C2 C3 130(3) . .
C7 C2 C3 C7 -71(4) . 24
C3 C2 C3 C7 -117(3) 24 24
C1 C2 C3 C7 106(3) . 24
C7 C2 C3 C4 73(4) 24 .
C7 C2 C3 C4 2(5) . .
C3 C2 C3 C4 -44(5) 24 .
C1 C2 C3 C4 179(3) . .
C7 C2 C3 C6 42(2) 24 24
C7 C2 C3 C6 -29(4) . 24
C3 C2 C3 C6 -75(3) 24 24
C1 C2 C3 C6 148(2) . 24
C7 C3 C4 C6 1(4) 24 24
C2 C3 C4 C6 -59(5) . 24
C7 C3 C4 C5 63(4) 24 .
C2 C3 C4 C5 3(5) . .
C6 C3 C4 C5 62(4) 24 .
C2 C3 C4 C7 -60(3) . 24
C6 C3 C4 C7 -1(4) 24 24
C7 C2 C7 C3 -123(3) 24 24
C3 C2 C7 C3 -80(4) . 24
C1 C2 C7 C3 103(3) . 24
C7 C2 C7 C6 -49(5) 24 .
C3 C2 C7 C6 73(4) 24 .
C3 C2 C7 C6 -6(5) . .
C1 C2 C7 C6 177(3) . .
C7 C2 C7 C4 -81(3) 24 24
C3 C2 C7 C4 41(3) 24 24
C3 C2 C7 C4 -38(4) . 24
C1 C2 C7 C4 145(2) . 24
C3 C2 C7 C7 123(3) 24 24
C3 C2 C7 C7 43(2) . 24
C1 C2 C7 C7 -134(3) . 24
C4 C6 C7 C3 -1(4) 24 24
C5 C6 C7 C3 69(4) . 24
C4 C6 C7 C2 -65(5) 24 .
C5 C6 C7 C2 5(6) . .
C3 C6 C7 C2 -64(3) 24 .
C5 C6 C7 C4 70(4) . 24
C3 C6 C7 C4 1(4) 24 24
C4 C6 C7 C7 -95(3) 24 24
C5 C6 C7 C7 -25(3) . 24
C3 C6 C7 C7 -94(3) 24 24
C4 C6 C5 C6 125(3) 24 24
C7 C6 C5 C6 41(5) . 24
C3 C6 C5 C6 78(4) 24 24
C4 C6 C5 C4 84(5) 24 .
C7 C6 C5 C4 1(6) . .
C3 C6 C5 C4 37(5) 24 .
C7 C6 C5 C4 -83(4) . 24
C3 C6 C5 C4 -46(3) 24 24
C4 C6 C5 C8 -101(3) 24 .
C7 C6 C5 C8 176(3) . .
C3 C6 C5 C8 -148(2) 24 .
C3 C4 C5 C6 -75(4) . 24
C7 C4 C5 C6 -42(3) 24 24
C6 C4 C5 C6 70(4) 24 .
C3 C4 C5 C6 -4(6) . .
C7 C4 C5 C6 28(4) 24 .
C6 C4 C5 C4 116(4) 24 24
C3 C4 C5 C4 41(5) . 24
C7 C4 C5 C4 74(4) 24 24
C6 C4 C5 C8 -105(3) 24 .
C3 C4 C5 C8 -179(3) . .
C7 C4 C5 C8 -147(2) 24 .
C6 C5 C8 C11 -117(3) 24 .
C6 C5 C8 C11 117(3) . .
C4 C5 C8 C11 -67(3) . .
C4 C5 C8 C11 67(3) 24 .
C6 C5 C8 C9 63(3) 24 .
C6 C5 C8 C9 -63(3) . .
C4 C5 C8 C9 113(3) . .
C4 C5 C8 C9 -113(3) 24 .
C11 C8 C9 C10 180.000(9) . .
C5 C8 C9 C10 0.000(10) . .
C11 C8 C9 N1 0.000(11) . .
C5 C8 C9 N1 180.000(7) . .
C9 N1 C9 C8 180.000(8) 16_556 .
C9 N1 C9 C10 0.000(8) 16_556 .
C8 C9 C10 C10 180.000(8) . 16_556
N1 C9 C10 C10 0.000(9) . 16_556
C11 N2 C11 C8 180.000(9) 4_565 .
C11 N2 C11 C12 0.000(9) 4_565 .
C9 C8 C11 N2 0.000(13) . .
C5 C8 C11 N2 180.000(8) . .
C9 C8 C11 C12 180.000(8) . .
C5 C8 C11 C12 0.000(9) . .
N2 C11 C12 C12 0.000(9) . 4_565
C8 C11 C12 C12 180.000(7) . 4_565

loop_
_platon_squeeze_void_nr
_platon_squeeze_void_average_x
_platon_squeeze_void_average_y
_platon_squeeze_void_average_z
_platon_squeeze_void_volume
_platon_squeeze_void_count_electrons
1 -0.005 0.445 -0.023 5073.9 753.9
